data_4329173
loop_
_publ_author_name
'Girijesh Kumar'
'Rajeev Gupta'

_publ_contact_author_address
;Deprtment of chemistry, University of Delhi
Delhi- 110007
INDIA
;
_publ_contact_author_email rgupta@chemistry.du.ac.in
_publ_contact_author_fax '+91-11-27666605 '
_publ_contact_author_name 'Dr. Rajeev Gupta'
_publ_contact_author_phone '+91-11-27666646 '
_publ_section_title
;
 Cobalt Complexes Appended withp- andm-Carboxylates: Two Unique
 {Co3+-Cd2+} Networks and Their Regioselective and Size-Selective
 Heterogeneous Catalysis
;
_journal_name_full 'Inorganic Chemistry'
_journal_page_first 5497
_journal_page_last 5499
_journal_paper_doi 10.1021/ic202594s
_journal_volume 51
_journal_year 2012
_chemical_formula_moiety 'C42 H38 Cd3 Co N6 O22, C42 H32 Cd2 Co N6 O17, 3(H2 O), 7(O)'
_chemical_formula_sum 'C84 H76 Cd5 Co2 N12 O49'
_chemical_formula_weight 2717.43
_chemical_name_systematic
;
 ?
;
_space_group_IT_number 14
_symmetry_cell_setting monoclinic
_symmetry_space_group_name_Hall '-P 2ybc'
_symmetry_space_group_name_H-M 'P 1 21/c 1'
_atom_sites_solution_hydrogens geom
_atom_sites_solution_primary direct
_atom_sites_solution_secondary difmap
_audit_creation_method SHELXL-97
_cell_angle_alpha 90.000(5)
_cell_angle_beta 91.837(5)
_cell_angle_gamma 90.000(5)
_cell_formula_units_Z 4
_cell_length_a 13.154(5)
_cell_length_b 39.417(5)
_cell_length_c 19.290(5)
_cell_measurement_reflns_used 5444
_cell_measurement_temperature 298(2)
_cell_measurement_theta_max 29.3351
_cell_measurement_theta_min 3.0068
_cell_volume 9997(5)
_computing_cell_refinement 'X-calibur S SAINT'
_computing_data_collection 'Xcalibur, Sapphire3'
_computing_data_reduction 'X-calibur S SAINT'
_computing_molecular_graphics 'Oxford SHELXTL'
_computing_publication_material 'Oxford SHELXTL'
_computing_structure_refinement 'SHELXL-97 (Sheldrick, 1997)'
_computing_structure_solution 'SHELXS-97 (Sheldrick, 1990)'
_diffrn_ambient_temperature 298(2)
_diffrn_measured_fraction_theta_full 0.986
_diffrn_measured_fraction_theta_max 0.986
_diffrn_measurement_device_type 'Xcalibur, Sapphire3'
_diffrn_measurement_method '\w scans'
_diffrn_radiation_monochromator graphite
_diffrn_radiation_source 'fine-focus sealed tube'
_diffrn_radiation_type MoK\a
_diffrn_radiation_wavelength 0.71073
_diffrn_reflns_av_R_equivalents 0.0885
_diffrn_reflns_av_sigmaI/netI 0.1003
_diffrn_reflns_limit_h_max 14
_diffrn_reflns_limit_h_min -15
_diffrn_reflns_limit_k_max 46
_diffrn_reflns_limit_k_min -28
_diffrn_reflns_limit_l_max 21
_diffrn_reflns_limit_l_min -22
_diffrn_reflns_number 45515
_diffrn_reflns_theta_full 25.00
_diffrn_reflns_theta_max 25.00
_diffrn_reflns_theta_min 3.10
_exptl_absorpt_coefficient_mu 1.471
_exptl_absorpt_correction_type none
_exptl_crystal_colour green
_exptl_crystal_density_diffrn 1.806
_exptl_crystal_description block
_exptl_crystal_F_000 5400
_exptl_crystal_size_max 0.30
_exptl_crystal_size_mid 0.20
_exptl_crystal_size_min 0.10
_refine_diff_density_max 0.944
_refine_diff_density_min -1.612
_refine_diff_density_rms 0.143
_refine_ls_extinction_coef 0.0149(3)
_refine_ls_extinction_expression Fc^*^=kFc[1+0.001xFc^2^\l^3^/sin(2\q)]^-1/4^
_refine_ls_extinction_method SHELXL
_refine_ls_goodness_of_fit_ref 1.063
_refine_ls_hydrogen_treatment mixed
_refine_ls_matrix_type full
_refine_ls_number_parameters 1466
_refine_ls_number_reflns 17362
_refine_ls_number_restraints 49
_refine_ls_restrained_S_all 1.062
_refine_ls_R_factor_all 0.0875
_refine_ls_R_factor_gt 0.0659
_refine_ls_shift/su_max 0.023
_refine_ls_shift/su_mean 0.000
_refine_ls_structure_factor_coef Fsqd
_refine_ls_weighting_details 'calc w=1/[\s^2^(Fo^2^)+(0.0752P)^2^+0.7140P] where P=(Fo^2^+2Fc^2^)/3'
_refine_ls_weighting_scheme calc
_refine_ls_wR_factor_gt 0.1481
_refine_ls_wR_factor_ref 0.1621
_reflns_number_gt 13261
_reflns_number_total 17362
_reflns_threshold_expression >2sigma(I)
_cod_data_source_file ic202594s_si_002_2.cif
_cod_data_source_block 4
_cod_original_sg_symbol_H-M 'P 21/c'
_cod_database_code 4329173

loop_
_symmetry_equiv_pos_as_xyz
'x, y, z'
'-x, y+1/2, -z+1/2'
'-x, -y, -z'
'x, -y-1/2, z-1/2'

loop_
_atom_site_label
_atom_site_type_symbol
_atom_site_fract_x
_atom_site_fract_y
_atom_site_fract_z
_atom_site_U_iso_or_equiv
_atom_site_adp_type
_atom_site_occupancy
_atom_site_symmetry_multiplicity
_atom_site_calc_flag
_atom_site_refinement_flags
C1 C -0.1604(5) 0.24468(18) 0.4220(3) 0.0367(16) Uani 1 1 d .
C2 C 0.7460(4) 0.26951(15) 0.8875(3) 0.0244(13) Uani 1 1 d .
C3 C 0.7132(5) 0.30174(16) 0.9045(4) 0.0381(16) Uani 1 1 d .
H3 H 0.7479 0.3142 0.9388 0.046 Uiso 1 1 calc R
C4 C 0.6300(6) 0.31516(16) 0.8708(4) 0.0463(19) Uani 1 1 d .
H4 H 0.6077 0.3368 0.8823 0.056 Uiso 1 1 calc R
C5 C 0.5783(5) 0.29678(16) 0.8196(4) 0.0413(17) Uani 1 1 d .
H5 H 0.5213 0.3061 0.7971 0.050 Uiso 1 1 calc R
C6 C 0.6111(4) 0.26472(14) 0.8020(3) 0.0263(13) Uani 1 1 d .
C7 C 0.6936(4) 0.25102(14) 0.8368(3) 0.0274(13) Uani 1 1 d .
H7 H 0.7147 0.2292 0.8262 0.033 Uiso 1 1 calc R
C8 C 0.5827(5) 0.25177(15) 0.6825(3) 0.0320(14) Uani 1 1 d .
C9 C 0.5245(4) 0.22903(15) 0.6341(3) 0.0267(13) Uani 1 1 d .
C10 C 0.5348(6) 0.22580(17) 0.5631(3) 0.0427(17) Uani 1 1 d .
H10 H 0.5834 0.2382 0.5400 0.051 Uiso 1 1 calc R
C11 C 0.4694(7) 0.2031(2) 0.5271(4) 0.055(2) Uani 1 1 d .
H11 H 0.4717 0.2014 0.4790 0.066 Uiso 1 1 calc R
C12 C 0.4020(6) 0.18346(18) 0.5626(3) 0.0428(18) Uani 1 1 d .
H12 H 0.3603 0.1679 0.5393 0.051 Uiso 1 1 calc R
C13 C 0.3976(5) 0.18732(15) 0.6329(3) 0.0292(14) Uani 1 1 d .
C14 C 0.3325(5) 0.16740(15) 0.6818(3) 0.0287(14) Uani 1 1 d .
C15 C 0.3094(4) 0.15565(15) 0.8009(3) 0.0269(13) Uani 1 1 d .
C16 C 0.3426(5) 0.12342(16) 0.8167(4) 0.0411(17) Uani 1 1 d .
H16 H 0.3959 0.1141 0.7925 0.049 Uiso 1 1 calc R
C17 C 0.2985(5) 0.10463(17) 0.8678(4) 0.0475(19) Uani 1 1 d .
H17 H 0.3201 0.0825 0.8768 0.057 Uiso 1 1 calc R
C18 C 0.2221(5) 0.11885(16) 0.9054(4) 0.0402(16) Uani 1 1 d .
H18 H 0.1943 0.1068 0.9416 0.048 Uiso 1 1 calc R
C19 C 0.1865(4) 0.15101(15) 0.8896(3) 0.0295(14) Uani 1 1 d .
C20 C 0.2302(4) 0.16914(15) 0.8365(3) 0.0260(13) Uani 1 1 d .
H20 H 0.2057 0.1906 0.8251 0.031 Uiso 1 1 calc R
C21 C 0.1023(5) 0.33312(18) 0.4289(3) 0.0364(16) Uani 1 1 d .
C22 C -0.1748(5) 0.17224(18) 0.5957(3) 0.0341(15) Uani 1 1 d .
C23 C 0.6243(6) 0.10947(17) 0.6473(4) 0.053(2) Uani 1 1 d .
H23 H 0.6010 0.0880 0.6345 0.063 Uiso 1 1 calc R
C24 C 0.7028(5) 0.12438(17) 0.6130(4) 0.0448(18) Uani 1 1 d .
H24 H 0.7328 0.1128 0.5769 0.054 Uiso 1 1 calc R
C25 C 0.7370(4) 0.15586(15) 0.6313(3) 0.0280(13) Uani 1 1 d .
C26 C 0.6928(5) 0.17343(15) 0.6848(3) 0.0275(13) Uani 1 1 d .
H26 H 0.7154 0.1951 0.6967 0.033 Uiso 1 1 calc R
C27 C 0.6150(4) 0.15859(15) 0.7202(3) 0.0272(13) Uani 1 1 d .
C28 C 0.5810(5) 0.12656(15) 0.7007(4) 0.0438(18) Uani 1 1 d .
H28 H 0.5281 0.1166 0.7242 0.053 Uiso 1 1 calc R
C29 C 0.5969(5) 0.16961(15) 0.8403(3) 0.0307(14) Uani 1 1 d .
C30 C 0.5298(5) 0.18684(15) 0.8908(3) 0.0294(14) Uani 1 1 d .
C31 C 0.5270(6) 0.18148(19) 0.9609(4) 0.049(2) Uani 1 1 d .
H31 H 0.5721 0.1667 0.9834 0.059 Uiso 1 1 calc R
C32 C 0.4542(7) 0.1991(2) 0.9967(4) 0.056(2) Uani 1 1 d .
H32 H 0.4494 0.1955 1.0442 0.067 Uiso 1 1 calc R
C33 C 0.3882(6) 0.2219(2) 0.9638(3) 0.052(2) Uani 1 1 d .
H33 H 0.3393 0.2335 0.9882 0.063 Uiso 1 1 calc R
C34 C 0.3979(5) 0.22656(18) 0.8937(3) 0.0358(15) Uani 1 1 d .
C35 C 0.3373(5) 0.24942(18) 0.8457(4) 0.0412(17) Uani 1 1 d .
C36 C 0.3056(4) 0.26341(15) 0.7272(3) 0.0292(14) Uani 1 1 d .
C37 C 0.3332(6) 0.29640(18) 0.7125(4) 0.051(2) Uani 1 1 d .
H37 H 0.3843 0.3066 0.7396 0.061 Uiso 1 1 calc R
C38 C 0.2878(6) 0.31446(18) 0.6596(5) 0.060(2) Uani 1 1 d .
H38 H 0.3081 0.3366 0.6505 0.072 Uiso 1 1 calc R
C39 C 0.2111(6) 0.29926(17) 0.6196(4) 0.050(2) Uani 1 1 d .
H39 H 0.1793 0.3112 0.5834 0.060 Uiso 1 1 calc R
C40 C 0.1816(5) 0.26611(16) 0.6339(3) 0.0325(14) Uani 1 1 d .
C41 C 0.2303(4) 0.24864(15) 0.6876(3) 0.0299(14) Uani 1 1 d .
H41 H 0.2113 0.2264 0.6968 0.036 Uiso 1 1 calc R
C42 C 0.1015(5) 0.24931(18) 0.5895(3) 0.0384(16) Uani 1 1 d .
C43 C 0.1401(6) 0.4995(2) 1.0873(4) 0.058(2) Uani 1 1 d .
C44 C 0.7757(5) 0.51617(17) 0.8711(3) 0.0372(16) Uani 1 1 d .
C45 C 0.7530(6) 0.55044(18) 0.8805(4) 0.0487(19) Uani 1 1 d .
H45 H 0.7905 0.5633 0.9126 0.058 Uiso 1 1 calc R
C46 C 0.6760(6) 0.56484(18) 0.8426(4) 0.056(2) Uani 1 1 d .
H46 H 0.6592 0.5875 0.8497 0.067 Uiso 1 1 calc R
C47 C 0.6214(5) 0.54544(16) 0.7924(4) 0.048(2) Uani 1 1 d .
H47 H 0.5701 0.5557 0.7655 0.057 Uiso 1 1 calc R
C48 C 0.6429(4) 0.51184(15) 0.7829(3) 0.0272(13) Uani 1 1 d .
C49 C 0.7197(5) 0.49761(16) 0.8230(3) 0.0364(15) Uani 1 1 d .
H49 H 0.7343 0.4747 0.8175 0.044 Uiso 1 1 calc R
C50 C 0.6032(5) 0.49684(15) 0.6662(3) 0.0324(14) Uani 1 1 d .
C51 C 0.5408(5) 0.47383(15) 0.6204(3) 0.0309(14) Uani 1 1 d .
C52 C 0.5454(6) 0.46987(18) 0.5512(3) 0.0469(18) Uani 1 1 d .
H52 H 0.5935 0.4815 0.5261 0.056 Uiso 1 1 calc R
C53 C 0.4754(6) 0.4476(2) 0.5178(4) 0.056(2) Uani 1 1 d .
H53 H 0.4759 0.4449 0.4699 0.068 Uiso 1 1 calc R
C54 C 0.4061(6) 0.42975(18) 0.5559(3) 0.0469(19) Uani 1 1 d .
H54 H 0.3594 0.4151 0.5345 0.056 Uiso 1 1 calc R
C55 C 0.4086(5) 0.43438(14) 0.6261(3) 0.0296(14) Uani 1 1 d .
C56 C 0.3446(5) 0.41717(15) 0.6774(3) 0.0284(14) Uani 1 1 d .
C57 C 0.3259(5) 0.40842(15) 0.7986(3) 0.0289(14) Uani 1 1 d .
C58 C 0.3627(5) 0.37726(16) 0.8214(4) 0.0431(18) Uani 1 1 d .
H58 H 0.4153 0.3671 0.7980 0.052 Uiso 1 1 calc R
C59 C 0.3240(6) 0.36108(19) 0.8774(4) 0.057(2) Uani 1 1 d .
H59 H 0.3509 0.3405 0.8927 0.068 Uiso 1 1 calc R
C60 C 0.2424(5) 0.37621(17) 0.9114(4) 0.0445(18) Uani 1 1 d .
H60 H 0.2136 0.3653 0.9487 0.053 Uiso 1 1 calc R
C61 C 0.2055(5) 0.40695(16) 0.8898(3) 0.0328(15) Uani 1 1 d .
C62 C 0.2461(5) 0.42332(15) 0.8326(3) 0.0288(14) Uani 1 1 d .
H62 H 0.2197 0.4440 0.8175 0.035 Uiso 1 1 calc R
C63 C 0.1182(5) 0.42381(19) 0.9254(4) 0.0418(17) Uani 1 1 d .
C64 C 0.1580(5) 0.58469(16) 0.4037(3) 0.0343(15) Uani 1 1 d .
C65 C 0.7530(5) 0.40025(15) 0.6311(3) 0.0305(14) Uani 1 1 d .
C66 C 0.7094(5) 0.36979(16) 0.6087(3) 0.0379(16) Uani 1 1 d .
H66 H 0.7358 0.3584 0.5711 0.046 Uiso 1 1 calc R
C67 C 0.6279(5) 0.35656(16) 0.6419(4) 0.0399(17) Uani 1 1 d .
H67 H 0.6001 0.3359 0.6279 0.048 Uiso 1 1 calc R
C68 C 0.5867(5) 0.37443(16) 0.6969(3) 0.0393(16) Uani 1 1 d .
H68 H 0.5301 0.3658 0.7186 0.047 Uiso 1 1 calc R
C69 C 0.6289(4) 0.40463(14) 0.7193(3) 0.0271(13) Uani 1 1 d .
C70 C 0.7121(4) 0.41761(14) 0.6867(3) 0.0271(13) Uani 1 1 d .
H70 H 0.7410 0.4380 0.7017 0.033 Uiso 1 1 calc R
C71 C 0.6048(5) 0.41708(14) 0.8381(3) 0.0291(14) Uani 1 1 d .
C72 C 0.5408(5) 0.43851(15) 0.8852(3) 0.0289(14) Uani 1 1 d .
C73 C 0.5323(6) 0.43523(19) 0.9556(3) 0.0440(18) Uani 1 1 d .
H73 H 0.5714 0.4196 0.9807 0.053 Uiso 1 1 calc R
C74 C 0.4637(6) 0.45597(19) 0.9880(4) 0.053(2) Uani 1 1 d .
H74 H 0.4571 0.4544 1.0357 0.064 Uiso 1 1 calc R
C75 C 0.4047(5) 0.47906(17) 0.9506(3) 0.0389(16) Uani 1 1 d .
H75 H 0.3577 0.4928 0.9724 0.047 Uiso 1 1 calc R
C76 C 0.4179(4) 0.48110(15) 0.8798(3) 0.0269(13) Uani 1 1 d .
C77 C 0.3634(5) 0.50413(15) 0.8282(3) 0.0289(14) Uani 1 1 d .
C78 C 0.3393(4) 0.51484(14) 0.7080(3) 0.0249(13) Uani 1 1 d .
C79 C 0.3718(5) 0.54765(17) 0.6933(4) 0.0432(18) Uani 1 1 d .
H79 H 0.4209 0.5580 0.7220 0.052 Uiso 1 1 calc R
C80 C 0.3316(6) 0.56492(18) 0.6366(4) 0.054(2) Uani 1 1 d .
H80 H 0.3538 0.5868 0.6277 0.065 Uiso 1 1 calc R
C81 C 0.2597(5) 0.55034(17) 0.5933(4) 0.0417(17) Uani 1 1 d .
H81 H 0.2350 0.5618 0.5540 0.050 Uiso 1 1 calc R
C82 C 0.2243(5) 0.51786(15) 0.6092(3) 0.0312(14) Uani 1 1 d .
C83 C 0.2637(4) 0.50043(15) 0.6667(3) 0.0276(13) Uani 1 1 d .
H83 H 0.2390 0.4790 0.6773 0.033 Uiso 1 1 calc R
C84 C 0.1425(5) 0.50156(16) 0.5647(4) 0.0387(16) Uani 1 1 d .
N1 N 0.5598(3) 0.24576(12) 0.7479(2) 0.0250(11) Uani 1 1 d .
N2 N 0.4566(4) 0.20959(11) 0.6673(2) 0.0231(11) Uani 1 1 d .
N3 N 0.3569(4) 0.17443(12) 0.7480(2) 0.0256(11) Uani 1 1 d .
N4 N 0.5672(4) 0.17580(12) 0.7748(2) 0.0249(11) Uani 1 1 d .
N5 N 0.4657(4) 0.20830(11) 0.8588(2) 0.0244(11) Uani 1 1 d .
N6 N 0.3575(4) 0.24427(13) 0.7802(3) 0.0310(12) Uani 1 1 d .
N7 N 0.5873(4) 0.49188(12) 0.7334(2) 0.0258(11) Uani 1 1 d .
N8 N 0.4751(3) 0.45583(11) 0.6572(2) 0.0224(10) Uani 1 1 d .
N9 N 0.3724(4) 0.42506(11) 0.7427(2) 0.0244(11) Uani 1 1 d .
N10 N 0.5802(4) 0.42333(12) 0.7723(2) 0.0267(11) Uani 1 1 d .
N11 N 0.4836(4) 0.46079(11) 0.8485(2) 0.0243(11) Uani 1 1 d .
N12 N 0.3840(4) 0.49610(12) 0.7639(2) 0.0244(11) Uani 1 1 d .
O1 O 0.6449(3) 0.27298(11) 0.6608(2) 0.0412(11) Uani 1 1 d .
O2 O 0.2690(3) 0.14666(11) 0.6586(2) 0.0377(11) Uani 1 1 d .
O1W O 0.1082(4) 0.14849(13) 0.5567(3) 0.0584(15) Uani 1 1 d D
O3 O 0.6698(3) 0.15138(12) 0.8613(2) 0.0446(12) Uani 1 1 d .
O2W O 0.1240(6) 0.2143(3) 0.4475(4) 0.168(5) Uani 1 1 d .
O4 O 0.2779(4) 0.27122(16) 0.8695(3) 0.0701(18) Uani 1 1 d .
O3W O -0.0136(5) 0.15700(18) 0.4155(3) 0.080(2) Uani 1 1 d D
O5 O -0.1365(3) 0.27579(12) 0.4082(2) 0.0391(11) Uani 1 1 d .
O4W O -0.0472(4) 0.32823(16) 0.6126(3) 0.0614(15) Uani 1 1 d D
O6 O -0.1123(4) 0.22703(16) 0.4632(3) 0.0717(19) Uani 1 1 d .
O5W O -0.1854(4) 0.27275(14) 0.5640(3) 0.0606(15) Uani 1 1 d D
O7 O 0.0548(4) 0.30846(12) 0.4035(2) 0.0412(12) Uani 1 1 d .
O6W O -0.1660(4) 0.34516(12) 0.4706(2) 0.0470(12) Uani 1 1 d .
O8 O 0.0799(4) 0.34495(11) 0.4867(2) 0.0409(11) Uani 1 1 d .
O7W O -0.1397(5) 0.33963(13) 0.3070(3) 0.0594(15) Uani 1 1 d D
O9 O -0.1268(4) 0.15386(11) 0.5537(3) 0.0470(13) Uani 1 1 d .
O8W O 0.0445(4) 0.31539(14) 0.2245(3) 0.0561(15) Uani 1 1 d D
O10 O -0.1524(4) 0.20232(12) 0.6060(2) 0.0460(12) Uani 1 1 d .
O9W O 0.0547(7) 0.2461(2) 0.3196(5) 0.108(3) Uani 1 1 d D
O11 O 0.0787(4) 0.21892(13) 0.6024(2) 0.0447(12) Uani 1 1 d .
O10W O -0.1311(5) 0.26413(13) 0.2290(3) 0.0551(14) Uani 1 1 d D
O12 O 0.0638(4) 0.26543(14) 0.5402(3) 0.0624(16) Uani 1 1 d .
O11W O -0.1478(6) 0.48068(16) 1.0655(4) 0.099(3) Uani 1 1 d D
O13 O 0.6615(4) 0.51813(12) 0.6403(2) 0.0496(13) Uani 1 1 d .
O12W O -0.0413(4) 0.41283(13) 1.1045(2) 0.0484(13) Uani 1 1 d D
O14 O 0.2735(4) 0.39737(12) 0.6583(2) 0.0429(12) Uani 1 1 d .
O13W O -0.1654(5) 0.40599(14) 0.9720(3) 0.0654(16) Uani 1 1 d D
O15 O 0.6693(4) 0.39720(12) 0.8630(2) 0.0430(12) Uani 1 1 d .
O14W O -0.0300(5) 0.56008(15) 0.5806(3) 0.0600(15) Uani 1 1 d D
O16 O 0.3070(3) 0.52773(11) 0.8483(2) 0.0397(11) Uani 1 1 d .
O15W O -0.1082(5) 0.59532(13) 0.4432(3) 0.0601(15) Uani 1 1 d D
O17 O 0.0789(4) 0.48225(17) 1.0543(3) 0.079(2) Uani 1 1 d .
O16W O 0.1042(7) 0.18253(15) 0.3011(4) 0.103(3) Uani 1 1 d .
O18 O 0.1362(5) 0.53169(16) 1.0875(4) 0.098(3) Uani 1 1 d .
O17W O -0.1595(4) 0.13631(13) 0.3124(3) 0.0537(13) Uani 1 1 d D
O19 O 0.0799(4) 0.40839(12) 0.9750(3) 0.0563(14) Uani 1 1 d .
O18W O -0.1770(4) 0.19396(12) 0.2207(2) 0.0475(12) Uani 1 1 d .
O20 O 0.0881(5) 0.45153(16) 0.9050(3) 0.085(2) Uani 1 1 d .
O19W O -0.0442(4) 0.40066(12) 0.3114(2) 0.0548(14) Uani 1 1 d .
O21 O 0.1081(3) 0.56144(12) 0.3738(2) 0.0429(11) Uani 1 1 d .
O20W O -0.0189(7) 0.5021(2) 0.2476(6) 0.174(5) Uani 1 1 d .
O22 O 0.1360(3) 0.59455(11) 0.4640(2) 0.0384(11) Uani 1 1 d .
O21W O 0.0394(5) 0.57977(17) 0.2335(3) 0.087(2) Uani 1 1 d .
O23 O 0.1226(4) 0.51272(13) 0.5047(2) 0.0489(13) Uani 1 1 d .
O22W O 0.0915(4) 0.36976(15) 0.7082(3) 0.0697(16) Uani 1 1 d .
O24 O -0.0978(4) 0.52330(13) 0.4077(3) 0.0612(15) Uani 1 1 d .
O23W O -0.1294(5) 0.44376(17) 1.2173(3) 0.0721(18) Uani 1 1 d D
O24W O 0.0961(4) 0.11664(15) 0.7122(3) 0.0630(15) Uani 1 1 d D
O25W O 0.8671(5) 0.51183(16) 0.6541(4) 0.090(2) Uani 1 1 d .
Co1 Co 0.46046(6) 0.210020(19) 0.76285(4) 0.02107(19) Uani 1 1 d .
Co2 Co 0.48083(6) 0.459101(18) 0.75318(4) 0.02105(19) Uani 1 1 d .
Cd1 Cd -0.00352(4) 0.190344(12) 0.51666(2) 0.03103(15) Uani 1 1 d .
Cd2 Cd -0.05472(4) 0.303176(13) 0.50396(3) 0.03862(16) Uani 1 1 d .
Cd3 Cd -0.04505(4) 0.292568(13) 0.31206(2) 0.04030(17) Uani 1 1 d .
Cd4 Cd -0.04083(4) 0.449109(12) 1.00077(2) 0.03414(15) Uani 1 1 d .
Cd5 Cd 0.00643(4) 0.553129(12) 0.47134(2) 0.03262(15) Uani 1 1 d .
H1A H 0.152(4) 0.1455(14) 0.589(3) 0.049 Uiso 1 1 d D
H1B H 0.095(5) 0.1299(9) 0.536(3) 0.049 Uiso 1 1 d D
H3A H 0.002(4) 0.1362(7) 0.423(4) 0.049 Uiso 1 1 d D
H3B H -0.075(2) 0.1588(14) 0.404(4) 0.049 Uiso 1 1 d D
H4A H 0.001(3) 0.3409(15) 0.627(3) 0.049 Uiso 1 1 d D
H4B H -0.092(4) 0.3260(16) 0.642(3) 0.049 Uiso 1 1 d D
H5A H -0.175(4) 0.2513(6) 0.571(4) 0.049 Uiso 1 1 d D
H5B H -0.2503(18) 0.2760(13) 0.564(4) 0.049 Uiso 1 1 d D
H7A H -0.120(5) 0.3599(8) 0.310(3) 0.049 Uiso 1 1 d D
H7B H -0.166(5) 0.3329(14) 0.343(2) 0.049 Uiso 1 1 d D
H8A H -0.001(4) 0.3013(11) 0.207(3) 0.049 Uiso 1 1 d D
H8B H 0.034(5) 0.3346(7) 0.206(3) 0.049 Uiso 1 1 d D
H9A H 0.051(5) 0.2578(16) 0.283(2) 0.049 Uiso 1 1 d D
H9B H -0.004(3) 0.2377(19) 0.327(4) 0.049 Uiso 1 1 d D
H10A H -0.122(5) 0.2427(6) 0.233(3) 0.049 Uiso 1 1 d D
H10B H -0.153(5) 0.2683(13) 0.1872(17) 0.049 Uiso 1 1 d D
H11A H -0.113(4) 0.4945(16) 1.090(3) 0.049 Uiso 1 1 d D
H11B H -0.200(3) 0.4745(16) 1.086(3) 0.049 Uiso 1 1 d D
H12A H -0.066(5) 0.4220(12) 1.140(2) 0.049 Uiso 1 1 d D
H12B H -0.028(5) 0.3920(7) 1.113(3) 0.049 Uiso 1 1 d D
H13A H -0.131(4) 0.3887(11) 0.989(3) 0.049 Uiso 1 1 d D
H13B H -0.2274(19) 0.3990(14) 0.966(4) 0.049 Uiso 1 1 d D
H14A H -0.056(5) 0.5451(13) 0.604(3) 0.049 Uiso 1 1 d D
H14B H 0.009(4) 0.5731(13) 0.602(3) 0.049 Uiso 1 1 d D
H16A H -0.081(4) 0.6145(9) 0.453(3) 0.049 Uiso 1 1 d D
H16B H -0.154(4) 0.5972(14) 0.412(3) 0.049 Uiso 1 1 d D
H17A H -0.138(5) 0.1172(9) 0.299(3) 0.049 Uiso 1 1 d D
H17B H -0.192(5) 0.1463(13) 0.280(2) 0.049 Uiso 1 1 d D
H23A H -0.106(4) 0.4602(11) 1.240(3) 0.049 Uiso 1 1 d D
H23B H -0.188(2) 0.4464(15) 1.202(3) 0.049 Uiso 1 1 d D
H24A H 0.157(2) 0.1203(15) 0.698(3) 0.049 Uiso 1 1 d D
H24B H 0.097(4) 0.1002(12) 0.740(3) 0.049 Uiso 1 1 d D

loop_
_atom_site_aniso_label
_atom_site_aniso_U_11
_atom_site_aniso_U_22
_atom_site_aniso_U_33
_atom_site_aniso_U_23
_atom_site_aniso_U_13
_atom_site_aniso_U_12
C1 0.019(3) 0.055(4) 0.036(4) -0.003(3) -0.006(3) -0.009(3)
C2 0.020(3) 0.034(3) 0.020(3) -0.004(3) 0.003(2) 0.000(3)
C3 0.030(4) 0.039(4) 0.045(4) -0.015(3) -0.008(3) -0.010(3)
C4 0.050(5) 0.027(3) 0.061(5) -0.013(3) -0.010(4) 0.004(3)
C5 0.026(4) 0.036(4) 0.061(5) -0.007(3) -0.021(3) 0.008(3)
C6 0.022(3) 0.029(3) 0.027(3) 0.000(3) -0.003(3) -0.009(3)
C7 0.027(3) 0.028(3) 0.026(3) -0.001(3) 0.003(3) 0.000(3)
C8 0.030(3) 0.033(3) 0.033(4) 0.000(3) 0.001(3) -0.005(3)
C9 0.025(3) 0.034(3) 0.021(3) 0.001(3) 0.004(3) 0.002(3)
C10 0.057(5) 0.048(4) 0.023(3) 0.000(3) 0.007(3) -0.014(4)
C11 0.070(6) 0.069(5) 0.026(4) -0.003(4) 0.002(4) -0.012(4)
C12 0.054(5) 0.054(4) 0.020(3) -0.005(3) -0.007(3) -0.018(4)
C13 0.028(3) 0.034(3) 0.026(3) -0.002(3) 0.003(3) -0.002(3)
C14 0.025(3) 0.034(3) 0.026(3) -0.004(3) -0.004(3) 0.000(3)
C15 0.025(3) 0.034(3) 0.021(3) -0.005(3) -0.002(3) -0.006(3)
C16 0.045(4) 0.038(4) 0.042(4) -0.001(3) 0.020(3) 0.005(3)
C17 0.041(4) 0.039(4) 0.064(5) 0.015(4) 0.024(4) 0.008(3)
C18 0.035(4) 0.041(4) 0.046(4) 0.002(3) 0.015(3) 0.000(3)
C19 0.022(3) 0.041(4) 0.025(3) -0.004(3) 0.003(3) -0.002(3)
C20 0.021(3) 0.035(3) 0.022(3) 0.004(3) -0.001(3) 0.001(3)
C21 0.027(4) 0.055(4) 0.026(3) 0.001(3) -0.001(3) 0.003(3)
C22 0.025(3) 0.052(4) 0.026(3) 0.002(3) 0.003(3) -0.001(3)
C23 0.055(5) 0.035(4) 0.070(5) -0.025(4) 0.031(4) -0.016(4)
C24 0.042(4) 0.041(4) 0.053(4) -0.012(4) 0.020(4) 0.000(3)
C25 0.021(3) 0.033(3) 0.030(3) 0.007(3) 0.003(3) 0.001(3)
C26 0.028(3) 0.027(3) 0.028(3) 0.001(3) 0.002(3) -0.003(3)
C27 0.024(3) 0.034(3) 0.024(3) -0.001(3) 0.002(3) 0.001(3)
C28 0.041(4) 0.034(3) 0.058(5) -0.001(3) 0.026(4) -0.013(3)
C29 0.033(4) 0.032(3) 0.027(3) 0.004(3) -0.003(3) 0.000(3)
C30 0.030(3) 0.039(3) 0.019(3) 0.003(3) -0.008(3) -0.001(3)
C31 0.054(5) 0.064(5) 0.028(4) 0.001(3) -0.006(4) 0.016(4)
C32 0.069(6) 0.077(5) 0.021(4) 0.007(4) 0.006(4) 0.003(5)
C33 0.051(5) 0.085(6) 0.021(3) -0.005(4) 0.006(3) 0.009(4)
C34 0.022(3) 0.059(4) 0.027(3) -0.010(3) 0.000(3) -0.007(3)
C35 0.022(3) 0.065(5) 0.036(4) -0.010(4) 0.001(3) 0.008(3)
C36 0.021(3) 0.038(3) 0.028(3) -0.007(3) -0.002(3) 0.007(3)
C37 0.034(4) 0.044(4) 0.074(6) -0.010(4) -0.022(4) 0.003(3)
C38 0.052(5) 0.035(4) 0.090(7) 0.012(4) -0.026(5) -0.004(4)
C39 0.041(4) 0.041(4) 0.068(5) 0.020(4) -0.018(4) 0.006(3)
C40 0.024(3) 0.038(3) 0.035(4) 0.000(3) -0.006(3) 0.005(3)
C41 0.026(3) 0.032(3) 0.031(3) -0.002(3) -0.007(3) 0.007(3)
C42 0.028(3) 0.057(5) 0.031(4) -0.003(3) -0.003(3) 0.005(3)
C43 0.055(5) 0.059(5) 0.057(5) 0.015(4) -0.026(4) -0.003(4)
C44 0.030(4) 0.042(4) 0.039(4) 0.008(3) -0.016(3) -0.010(3)
C45 0.052(5) 0.042(4) 0.051(5) 0.002(3) -0.024(4) -0.014(4)
C46 0.060(5) 0.031(4) 0.076(6) -0.010(4) -0.018(5) -0.008(4)
C47 0.036(4) 0.033(4) 0.072(5) 0.005(4) -0.027(4) 0.001(3)
C48 0.020(3) 0.036(3) 0.025(3) 0.004(3) -0.001(3) -0.012(3)
C49 0.029(4) 0.036(3) 0.044(4) 0.006(3) -0.009(3) 0.004(3)
C50 0.030(3) 0.035(3) 0.033(4) 0.006(3) 0.002(3) -0.004(3)
C51 0.036(4) 0.032(3) 0.024(3) 0.005(3) -0.003(3) 0.001(3)
C52 0.062(5) 0.054(4) 0.025(4) 0.004(3) 0.003(3) -0.012(4)
C53 0.075(6) 0.068(5) 0.026(4) 0.000(4) 0.002(4) -0.016(5)
C54 0.072(5) 0.048(4) 0.020(3) -0.002(3) -0.004(3) -0.016(4)
C55 0.041(4) 0.027(3) 0.021(3) -0.003(3) -0.006(3) 0.003(3)
C56 0.026(3) 0.031(3) 0.028(3) 0.000(3) -0.005(3) -0.003(3)
C57 0.027(3) 0.035(3) 0.025(3) -0.001(3) 0.000(3) -0.004(3)
C58 0.047(4) 0.039(4) 0.045(4) 0.008(3) 0.021(3) 0.010(3)
C59 0.061(5) 0.049(4) 0.062(5) 0.022(4) 0.026(4) 0.014(4)
C60 0.045(4) 0.045(4) 0.044(4) 0.009(3) 0.018(3) 0.002(3)
C61 0.031(4) 0.035(3) 0.032(3) -0.003(3) 0.008(3) 0.000(3)
C62 0.032(3) 0.026(3) 0.028(3) 0.000(3) 0.001(3) 0.004(3)
C63 0.037(4) 0.051(4) 0.037(4) -0.008(4) 0.005(3) 0.009(4)
C64 0.034(4) 0.041(4) 0.028(3) 0.003(3) 0.003(3) 0.004(3)
C65 0.030(3) 0.033(3) 0.029(3) 0.005(3) 0.002(3) 0.006(3)
C66 0.042(4) 0.039(4) 0.033(4) -0.010(3) 0.012(3) -0.001(3)
C67 0.043(4) 0.032(3) 0.046(4) -0.006(3) 0.013(3) -0.011(3)
C68 0.036(4) 0.041(4) 0.042(4) -0.001(3) 0.011(3) -0.006(3)
C69 0.028(3) 0.029(3) 0.025(3) 0.004(3) 0.002(3) 0.006(3)
C70 0.029(3) 0.028(3) 0.024(3) -0.003(3) -0.001(3) 0.001(3)
C71 0.036(4) 0.025(3) 0.026(3) 0.002(3) -0.002(3) 0.004(3)
C72 0.037(4) 0.029(3) 0.020(3) 0.002(3) -0.002(3) 0.004(3)
C73 0.049(4) 0.058(4) 0.024(3) 0.013(3) -0.003(3) 0.010(4)
C74 0.080(6) 0.061(5) 0.018(3) -0.004(3) -0.002(4) 0.004(4)
C75 0.042(4) 0.048(4) 0.027(3) -0.005(3) 0.008(3) 0.007(3)
C76 0.029(3) 0.034(3) 0.018(3) -0.009(3) 0.000(3) -0.001(3)
C77 0.025(3) 0.033(3) 0.029(3) 0.001(3) -0.002(3) -0.004(3)
C78 0.024(3) 0.025(3) 0.025(3) 0.000(3) -0.001(3) 0.005(3)
C79 0.037(4) 0.043(4) 0.048(4) 0.004(3) -0.019(3) -0.008(3)
C80 0.055(5) 0.039(4) 0.067(5) 0.021(4) -0.022(4) -0.016(4)
C81 0.042(4) 0.045(4) 0.038(4) 0.018(3) -0.013(3) 0.005(3)
C82 0.029(3) 0.033(3) 0.031(3) -0.006(3) -0.005(3) -0.002(3)
C83 0.022(3) 0.027(3) 0.034(3) 0.005(3) -0.005(3) -0.004(3)
C84 0.033(4) 0.031(3) 0.050(4) -0.008(3) -0.015(3) 0.006(3)
N1 0.016(2) 0.034(3) 0.025(3) 0.000(2) -0.003(2) -0.004(2)
N2 0.022(3) 0.027(2) 0.020(2) 0.002(2) -0.006(2) 0.000(2)
N3 0.023(3) 0.032(3) 0.022(3) -0.001(2) 0.004(2) -0.004(2)
N4 0.020(3) 0.031(3) 0.024(3) 0.005(2) 0.004(2) 0.004(2)
N5 0.020(3) 0.033(3) 0.021(3) 0.000(2) 0.001(2) -0.004(2)
N6 0.022(3) 0.042(3) 0.029(3) -0.008(2) -0.005(2) 0.001(2)
N7 0.022(3) 0.029(2) 0.025(3) 0.005(2) -0.002(2) -0.004(2)
N8 0.019(2) 0.024(2) 0.024(3) 0.004(2) -0.002(2) -0.001(2)
N9 0.024(3) 0.027(2) 0.022(2) 0.000(2) 0.003(2) -0.007(2)
N10 0.024(3) 0.031(3) 0.025(3) 0.005(2) 0.000(2) -0.001(2)
N11 0.025(3) 0.027(2) 0.021(3) -0.003(2) -0.003(2) -0.002(2)
N12 0.022(3) 0.028(2) 0.022(3) -0.002(2) -0.004(2) 0.001(2)
O1 0.037(3) 0.045(3) 0.041(3) 0.007(2) 0.000(2) -0.016(2)
O2 0.037(3) 0.045(3) 0.031(2) -0.004(2) -0.005(2) -0.014(2)
O1W 0.055(4) 0.061(3) 0.057(4) -0.022(3) -0.027(3) 0.018(3)
O3 0.037(3) 0.055(3) 0.041(3) 0.008(2) -0.009(2) 0.018(2)
O2W 0.082(6) 0.368(16) 0.055(5) -0.007(7) 0.022(4) -0.091(8)
O4 0.060(4) 0.111(5) 0.040(3) -0.013(3) 0.005(3) 0.051(4)
O3W 0.055(4) 0.132(6) 0.051(4) -0.038(4) -0.014(3) 0.029(4)
O5 0.034(3) 0.055(3) 0.028(2) 0.005(2) -0.006(2) -0.023(2)
O4W 0.052(4) 0.096(4) 0.037(3) -0.008(3) 0.011(3) -0.023(3)
O6 0.045(3) 0.104(5) 0.064(4) 0.041(4) -0.033(3) -0.011(3)
O5W 0.065(4) 0.056(3) 0.062(4) 0.012(3) 0.023(3) -0.002(3)
O7 0.035(3) 0.061(3) 0.027(2) -0.004(2) -0.003(2) -0.022(2)
O6W 0.054(3) 0.050(3) 0.037(3) -0.012(2) -0.008(2) 0.014(2)
O8 0.047(3) 0.047(3) 0.030(2) -0.006(2) 0.017(2) -0.006(2)
O7W 0.057(4) 0.049(3) 0.073(4) 0.001(3) 0.002(3) -0.009(3)
O9 0.048(3) 0.046(3) 0.049(3) 0.001(2) 0.027(3) -0.003(2)
O8W 0.070(4) 0.062(3) 0.036(3) 0.001(3) 0.007(3) -0.019(3)
O10 0.051(3) 0.050(3) 0.037(3) 0.002(2) 0.009(2) -0.022(2)
O9W 0.152(8) 0.085(6) 0.084(5) 0.008(4) -0.019(6) 0.037(6)
O11 0.038(3) 0.063(3) 0.033(3) -0.001(2) -0.011(2) -0.018(2)
O10W 0.075(4) 0.051(3) 0.038(3) 0.002(2) -0.014(3) -0.013(3)
O12 0.057(4) 0.074(4) 0.054(3) 0.006(3) -0.034(3) 0.010(3)
O11W 0.110(6) 0.058(4) 0.133(7) 0.000(4) 0.091(6) 0.000(4)
O13 0.057(3) 0.055(3) 0.038(3) 0.012(2) 0.006(2) -0.026(3)
O12W 0.058(3) 0.057(3) 0.031(3) 0.011(2) 0.013(2) 0.018(3)
O14 0.043(3) 0.050(3) 0.035(3) 0.003(2) -0.010(2) -0.015(2)
O13W 0.062(4) 0.064(3) 0.069(4) 0.015(3) -0.022(3) -0.013(3)
O15 0.047(3) 0.050(3) 0.031(2) 0.008(2) -0.005(2) 0.020(2)
O14W 0.061(4) 0.079(4) 0.041(3) -0.007(3) 0.009(3) -0.014(3)
O16 0.037(3) 0.041(2) 0.041(3) -0.001(2) 0.003(2) 0.014(2)
O15W 0.066(4) 0.058(3) 0.054(3) -0.017(3) -0.028(3) 0.011(3)
O17 0.059(4) 0.109(5) 0.065(4) 0.006(4) -0.043(3) -0.026(4)
O16W 0.167(8) 0.068(4) 0.074(5) -0.009(4) 0.030(5) 0.013(4)
O18 0.101(6) 0.063(4) 0.125(6) 0.009(4) -0.074(5) 0.021(4)
O17W 0.047(3) 0.056(3) 0.058(3) 0.000(3) -0.006(3) -0.009(3)
O19 0.061(4) 0.048(3) 0.062(3) 0.007(3) 0.038(3) 0.006(3)
O18W 0.047(3) 0.053(3) 0.043(3) -0.005(2) 0.009(2) 0.001(2)
O20 0.104(5) 0.086(4) 0.069(4) 0.022(4) 0.049(4) 0.054(4)
O19W 0.067(4) 0.053(3) 0.045(3) -0.009(2) 0.009(3) -0.004(3)
O21 0.039(3) 0.051(3) 0.039(3) -0.008(2) 0.007(2) -0.012(2)
O20W 0.123(8) 0.130(8) 0.269(14) 0.048(9) 0.005(9) -0.023(7)
O22 0.040(3) 0.044(2) 0.032(2) -0.004(2) 0.013(2) -0.005(2)
O21W 0.080(5) 0.081(4) 0.097(5) 0.026(4) -0.029(4) -0.009(4)
O23 0.048(3) 0.063(3) 0.034(3) -0.010(2) -0.019(2) 0.012(3)
O22W 0.061(4) 0.079(4) 0.068(4) 0.008(3) -0.003(3) -0.018(3)
O24 0.058(4) 0.055(3) 0.068(4) 0.004(3) -0.034(3) -0.012(3)
O23W 0.062(4) 0.101(5) 0.052(4) -0.014(3) 0.000(3) 0.040(4)
O24W 0.050(3) 0.083(4) 0.057(4) -0.003(3) 0.013(3) -0.017(3)
O25W 0.072(5) 0.088(4) 0.113(6) -0.030(4) 0.029(4) -0.023(4)
Co1 0.0174(4) 0.0291(4) 0.0166(4) -0.0008(3) -0.0021(3) -0.0009(3)
Co2 0.0207(4) 0.0253(4) 0.0170(4) 0.0018(3) -0.0015(3) -0.0006(3)
Cd1 0.0269(3) 0.0414(3) 0.0245(3) 0.0008(2) -0.0032(2) -0.0051(2)
Cd2 0.0365(3) 0.0492(3) 0.0299(3) 0.0021(2) -0.0029(2) -0.0056(2)
Cd3 0.0449(3) 0.0496(3) 0.0262(3) -0.0012(2) -0.0018(2) -0.0069(2)
Cd4 0.0286(3) 0.0416(3) 0.0320(3) 0.0037(2) -0.0016(2) 0.0043(2)
Cd5 0.0286(3) 0.0417(3) 0.0273(3) 0.0012(2) -0.0028(2) -0.0055(2)

loop_
_atom_type_symbol
_atom_type_description
_atom_type_scat_dispersion_real
_atom_type_scat_dispersion_imag
_atom_type_scat_source
C C 0.0033 0.0016 'International Tables Vol C Tables 4.2.6.8 and 6.1.1.4'
H H 0.0000 0.0000 'International Tables Vol C Tables 4.2.6.8 and 6.1.1.4'
N N 0.0061 0.0033 'International Tables Vol C Tables 4.2.6.8 and 6.1.1.4'
O O 0.0106 0.0060 'International Tables Vol C Tables 4.2.6.8 and 6.1.1.4'
Co Co 0.3494 0.9721 'International Tables Vol C Tables 4.2.6.8 and 6.1.1.4'
Cd Cd -0.8075 1.2024 'International Tables Vol C Tables 4.2.6.8 and 6.1.1.4'

loop_
_geom_angle_atom_site_label_1
_geom_angle_atom_site_label_2
_geom_angle_atom_site_label_3
_geom_angle
_geom_angle_site_symmetry_1
_geom_angle_site_symmetry_3
O6 C1 O5 123.4(6) . .
O6 C1 C2 118.8(6) . 4_465
O5 C1 C2 117.8(6) . 4_465
C3 C2 C7 119.9(5) . .
C3 C2 C1 119.9(5) . 4_666
C7 C2 C1 120.2(5) . 4_666
C4 C3 C2 119.7(6) . .
C3 C4 C5 120.4(6) . .
C6 C5 C4 120.2(6) . .
C7 C6 C5 119.3(5) . .
C7 C6 N1 119.9(5) . .
C5 C6 N1 120.8(5) . .
C6 C7 C2 120.5(5) . .
O1 C8 N1 127.5(6) . .
O1 C8 C9 121.4(6) . .
N1 C8 C9 111.1(5) . .
N2 C9 C10 120.1(6) . .
N2 C9 C8 112.2(5) . .
C10 C9 C8 127.6(6) . .
C9 C10 C11 117.9(6) . .
C12 C11 C10 120.3(6) . .
C13 C12 C11 118.6(6) . .
N2 C13 C12 121.6(6) . .
N2 C13 C14 111.3(5) . .
C12 C13 C14 127.1(6) . .
O2 C14 N3 128.3(6) . .
O2 C14 C13 120.3(5) . .
N3 C14 C13 111.4(5) . .
C20 C15 C16 119.1(6) . .
C20 C15 N3 121.1(5) . .
C16 C15 N3 119.8(6) . .
C17 C16 C15 121.3(6) . .
C16 C17 C18 119.3(6) . .
C17 C18 C19 120.3(6) . .
C18 C19 C20 119.4(6) . .
C18 C19 C21 121.4(6) . 4_566
C20 C19 C21 119.2(6) . 4_566
C15 C20 C19 120.6(6) . .
O7 C21 O8 120.6(6) . .
O7 C21 C19 119.8(6) . 4_565
O8 C21 C19 119.6(6) . 4_565
O10 C22 O9 121.9(6) . .
O10 C22 C25 121.3(6) . 1_455
O9 C22 C25 116.8(6) . 1_455
C28 C23 C24 119.2(6) . .
C25 C24 C23 120.8(6) . .
C24 C25 C26 120.3(6) . .
C24 C25 C22 121.6(6) . 1_655
C26 C25 C22 118.1(6) . 1_655
C27 C26 C25 119.5(6) . .
C26 C27 C28 119.3(6) . .
C26 C27 N4 121.3(5) . .
C28 C27 N4 119.4(5) . .
C23 C28 C27 120.9(6) . .
O3 C29 N4 127.5(6) . .
O3 C29 C30 120.6(5) . .
N4 C29 C30 111.8(5) . .
N5 C30 C31 121.2(6) . .
N5 C30 C29 111.3(5) . .
C31 C30 C29 127.4(6) . .
C30 C31 C32 117.2(7) . .
C31 C32 C33 121.8(7) . .
C34 C33 C32 117.4(7) . .
N5 C34 C33 120.3(7) . .
N5 C34 C35 111.2(5) . .
C33 C34 C35 128.5(6) . .
O4 C35 N6 127.1(7) . .
O4 C35 C34 120.6(6) . .
N6 C35 C34 112.3(5) . .
C41 C36 C37 118.6(6) . .
C41 C36 N6 119.9(5) . .
C37 C36 N6 121.4(6) . .
C38 C37 C36 122.1(7) . .
C37 C38 C39 118.9(7) . .
C38 C39 C40 119.9(6) . .
C41 C40 C39 119.3(6) . .
C41 C40 C42 120.7(5) . .
C39 C40 C42 119.9(6) . .
C36 C41 C40 121.2(6) . .
O12 C42 O11 123.3(6) . .
O12 C42 C40 118.2(6) . .
O11 C42 C40 118.4(6) . .
O17 C43 O18 122.2(8) . .
O17 C43 C44 121.4(7) . 3_667
O18 C43 C44 116.4(7) . 3_667
C49 C44 C45 119.3(6) . .
C49 C44 C43 121.2(6) . 3_667
C45 C44 C43 119.5(6) . 3_667
C46 C45 C44 119.6(6) . .
C45 C46 C47 119.9(6) . .
C48 C47 C46 120.9(6) . .
C47 C48 C49 118.1(6) . .
C47 C48 N7 121.5(6) . .
C49 C48 N7 120.4(5) . .
C48 C49 C44 122.1(6) . .
O13 C50 N7 127.1(6) . .
O13 C50 C51 120.2(6) . .
N7 C50 C51 112.6(5) . .
N8 C51 C52 120.9(6) . .
N8 C51 C50 111.1(5) . .
C52 C51 C50 127.9(6) . .
C51 C52 C53 118.3(7) . .
C54 C53 C52 120.3(7) . .
C55 C54 C53 117.7(7) . .
N8 C55 C54 121.4(6) . .
N8 C55 C56 111.4(5) . .
C54 C55 C56 127.1(6) . .
O14 C56 N9 126.6(6) . .
O14 C56 C55 121.2(5) . .
N9 C56 C55 112.2(5) . .
C58 C57 C62 119.1(6) . .
C58 C57 N9 119.8(6) . .
C62 C57 N9 121.1(5) . .
C59 C58 C57 122.0(7) . .
C58 C59 C60 118.7(7) . .
C61 C60 C59 120.1(6) . .
C60 C61 C62 120.7(6) . .
C60 C61 C63 121.3(6) . .
C62 C61 C63 118.0(6) . .
C57 C62 C61 119.5(6) . .
O20 C63 O19 123.0(7) . .
O20 C63 C61 119.4(7) . .
O19 C63 C61 117.6(6) . .
O21 C64 O22 120.8(6) . .
O21 C64 C65 119.4(6) . 3_666
O22 C64 C65 119.7(6) . 3_666
O21 C64 Cd5 60.4(3) . .
O22 C64 Cd5 60.5(3) . .
C65 C64 Cd5 175.2(4) 3_666 .
C66 C65 C70 119.7(6) . .
C66 C65 C64 121.7(6) . 3_666
C70 C65 C64 118.6(6) . 3_666
C67 C66 C65 120.3(6) . .
C66 C67 C68 119.4(6) . .
C69 C68 C67 120.9(6) . .
C68 C69 C70 119.6(6) . .
C68 C69 N10 119.1(5) . .
C70 C69 N10 121.1(5) . .
C69 C70 C65 120.1(6) . .
O15 C71 N10 129.2(6) . .
O15 C71 C72 120.5(5) . .
N10 C71 C72 110.3(5) . .
N11 C72 C73 121.4(6) . .
N11 C72 C71 111.2(5) . .
C73 C72 C71 127.2(6) . .
C72 C73 C74 117.8(6) . .
C73 C74 C75 121.2(6) . .
C74 C75 C76 117.7(6) . .
N11 C76 C75 120.9(6) . .
N11 C76 C77 111.3(5) . .
C75 C76 C77 127.8(6) . .
O16 C77 N12 127.5(6) . .
O16 C77 C76 120.8(5) . .
N12 C77 C76 111.6(5) . .
C83 C78 C79 119.1(5) . .
C83 C78 N12 119.9(5) . .
C79 C78 N12 121.0(5) . .
C80 C79 C78 120.4(6) . .
C81 C80 C79 121.1(6) . .
C80 C81 C82 118.6(6) . .
C83 C82 C81 120.5(6) . .
C83 C82 C84 119.2(5) . .
C81 C82 C84 120.3(6) . .
C78 C83 C82 120.1(5) . .
O23 C84 O24 124.8(6) . 3_566
O23 C84 C82 120.1(6) . .
O24 C84 C82 115.2(6) 3_566 .
C8 N1 C6 118.8(5) . .
C8 N1 Co1 116.4(4) . .
C6 N1 Co1 124.8(4) . .
C13 N2 C9 121.3(5) . .
C13 N2 Co1 120.0(4) . .
C9 N2 Co1 118.1(4) . .
C14 N3 C15 118.7(5) . .
C14 N3 Co1 115.5(4) . .
C15 N3 Co1 125.7(4) . .
C29 N4 C27 119.6(5) . .
C29 N4 Co1 115.2(4) . .
C27 N4 Co1 125.2(4) . .
C30 N5 C34 122.0(5) . .
C30 N5 Co1 119.3(4) . .
C34 N5 Co1 118.5(4) . .
C35 N6 C36 120.0(5) . .
C35 N6 Co1 115.8(4) . .
C36 N6 Co1 124.2(4) . .
C50 N7 C48 118.5(5) . .
C50 N7 Co2 115.0(4) . .
C48 N7 Co2 126.3(4) . .
C51 N8 C55 121.3(5) . .
C51 N8 Co2 119.0(4) . .
C55 N8 Co2 119.6(4) . .
C56 N9 C57 119.9(5) . .
C56 N9 Co2 115.6(4) . .
C57 N9 Co2 124.5(4) . .
C71 N10 C69 119.2(5) . .
C71 N10 Co2 117.3(4) . .
C69 N10 Co2 123.4(4) . .
C76 N11 C72 120.9(5) . .
C76 N11 Co2 118.7(4) . .
C72 N11 Co2 119.7(4) . .
C77 N12 C78 119.9(5) . .
C77 N12 Co2 115.7(4) . .
C78 N12 Co2 124.3(4) . .
C1 O5 Cd3 124.4(4) . .
C1 O5 Cd2 112.2(4) . .
Cd3 O5 Cd2 104.91(16) . .
C1 O6 Cd1 166.2(6) . .
C21 O7 Cd3 142.7(4) . .
C21 O7 Cd2 93.2(4) . .
Cd3 O7 Cd2 104.58(17) . .
C21 O8 Cd2 93.6(4) . .
C22 O9 Cd1 102.2(4) . .
C42 O11 Cd1 116.2(4) . .
C42 O12 Cd2 146.8(5) . .
C43 O17 Cd4 175.5(6) . .
C43 O18 Cd4 111.1(5) . 3_567
C63 O19 Cd4 97.0(4) . .
C63 O20 Cd4 87.1(5) . .
C64 O21 Cd5 92.1(4) . .
C64 O22 Cd5 91.7(4) . .
C84 O23 Cd5 128.4(4) . .
C84 O24 Cd5 118.5(5) 3_566 .
N2 Co1 N5 177.3(2) . .
N2 Co1 N1 81.7(2) . .
N5 Co1 N1 99.9(2) . .
N2 Co1 N6 100.5(2) . .
N5 Co1 N6 81.8(2) . .
N1 Co1 N6 89.9(2) . .
N2 Co1 N4 96.2(2) . .
N5 Co1 N4 81.6(2) . .
N1 Co1 N4 91.9(2) . .
N6 Co1 N4 163.3(2) . .
N2 Co1 N3 81.4(2) . .
N5 Co1 N3 97.1(2) . .
N1 Co1 N3 163.1(2) . .
N6 Co1 N3 92.1(2) . .
N4 Co1 N3 90.9(2) . .
N11 Co2 N8 177.7(2) . .
N11 Co2 N10 81.1(2) . .
N8 Co2 N10 98.3(2) . .
N11 Co2 N7 100.4(2) . .
N8 Co2 N7 81.8(2) . .
N10 Co2 N7 92.0(2) . .
N11 Co2 N12 81.9(2) . .
N8 Co2 N12 98.74(19) . .
N10 Co2 N12 162.9(2) . .
N7 Co2 N12 90.1(2) . .
N11 Co2 N9 96.8(2) . .
N8 Co2 N9 80.97(19) . .
N10 Co2 N9 90.3(2) . .
N7 Co2 N9 162.8(2) . .
N12 Co2 N9 92.7(2) . .
O11 Cd1 O6 107.3(2) . .
O11 Cd1 O9 114.35(18) . .
O6 Cd1 O9 95.72(19) . .
O11 Cd1 O1W 80.04(18) . .
O6 Cd1 O1W 171.8(2) . .
O9 Cd1 O1W 84.1(2) . .
O11 Cd1 O3W 154.5(2) . .
O6 Cd1 O3W 87.8(2) . .
O9 Cd1 O3W 83.5(2) . .
O1W Cd1 O3W 84.1(2) . .
O11 Cd1 O2W 83.2(2) . .
O6 Cd1 O2W 86.4(3) . .
O9 Cd1 O2W 160.5(3) . .
O1W Cd1 O2W 91.1(3) . .
O3W Cd1 O2W 77.2(3) . .
O12 Cd2 O6W 175.06(19) . .
O12 Cd2 O4W 89.5(2) . .
O6W Cd2 O4W 87.4(2) . .
O12 Cd2 O5 103.52(18) . .
O6W Cd2 O5 80.78(16) . .
O4W Cd2 O5 154.89(18) . .
O12 Cd2 O5W 91.1(2) . .
O6W Cd2 O5W 92.0(2) . .
O4W Cd2 O5W 77.8(2) . .
O5 Cd2 O5W 80.53(18) . .
O12 Cd2 O8 89.42(19) . .
O6W Cd2 O8 86.24(17) . .
O4W Cd2 O8 79.96(17) . .
O5 Cd2 O8 120.88(15) . .
O5W Cd2 O8 157.77(18) . .
O12 Cd2 O7 83.28(19) . .
O6W Cd2 O7 95.92(17) . .
O4W Cd2 O7 131.86(17) . .
O5 Cd2 O7 71.77(15) . .
O5W Cd2 O7 149.46(18) . .
O8 Cd2 O7 52.55(14) . .
O7W Cd3 O10W 96.7(2) . .
O7W Cd3 O7 96.52(19) . .
O10W Cd3 O7 165.94(19) . .
O7W Cd3 O9W 177.9(3) . .
O10W Cd3 O9W 85.4(3) . .
O7 Cd3 O9W 81.5(2) . .
O7W Cd3 O8W 86.6(2) . .
O10W Cd3 O8W 85.9(2) . .
O7 Cd3 O8W 99.71(18) . .
O9W Cd3 O8W 93.1(3) . .
O7W Cd3 O5 88.24(19) . .
O10W Cd3 O5 99.50(18) . .
O7 Cd3 O5 76.08(15) . .
O9W Cd3 O5 91.8(3) . .
O8W Cd3 O5 172.93(18) . .
O18 Cd4 O17 121.4(2) 3_567 .
O18 Cd4 O11W 83.7(3) 3_567 .
O17 Cd4 O11W 82.4(3) . .
O18 Cd4 O19 116.4(2) 3_567 .
O17 Cd4 O19 91.5(2) . .
O11W Cd4 O19 158.8(3) . .
O18 Cd4 O13W 72.6(2) 3_567 .
O17 Cd4 O13W 165.1(2) . .
O11W Cd4 O13W 94.8(3) . .
O19 Cd4 O13W 85.9(2) . .
O18 Cd4 O12W 143.9(2) 3_567 .
O17 Cd4 O12W 89.1(2) . .
O11W Cd4 O12W 81.6(2) . .
O19 Cd4 O12W 78.00(17) . .
O13W Cd4 O12W 76.00(19) . .
O18 Cd4 O20 78.7(3) 3_567 .
O17 Cd4 O20 80.8(2) . .
O11W Cd4 O20 144.4(2) . .
O19 Cd4 O20 52.80(17) . .
O13W Cd4 O20 108.8(2) . .
O12W Cd4 O20 129.07(18) . .
O24 Cd5 O14W 117.4(2) . .
O24 Cd5 O23 100.79(19) . .
O14W Cd5 O23 88.9(2) . .
O24 Cd5 O15W 82.0(2) . .
O14W Cd5 O15W 88.5(2) . .
O23 Cd5 O15W 176.89(17) . .
O24 Cd5 O21 89.3(2) . .
O14W Cd5 O21 153.30(19) . .
O23 Cd5 O21 86.04(18) . .
O15W Cd5 O21 95.5(2) . .
O24 Cd5 O22 141.89(19) . .
O14W Cd5 O22 98.68(18) . .
O23 Cd5 O22 91.24(17) . .
O15W Cd5 O22 87.41(19) . .
O21 Cd5 O22 55.31(15) . .
O24 Cd5 C64 116.0(2) . .
O14W Cd5 C64 126.2(2) . .
O23 Cd5 C64 87.72(19) . .
O15W Cd5 C64 92.4(2) . .
O21 Cd5 C64 27.51(16) . .
O22 Cd5 C64 27.82(17) . .

loop_
_geom_bond_atom_site_label_1
_geom_bond_atom_site_label_2
_geom_bond_distance
_geom_bond_site_symmetry_2
C1 O6 1.218(8) .
C1 O5 1.296(8) .
C1 C2 1.489(8) 4_465
C2 C3 1.385(8) .
C2 C7 1.386(8) .
C2 C1 1.489(8) 4_666
C3 C4 1.362(9) .
C4 C5 1.386(9) .
C5 C6 1.381(8) .
C6 C7 1.368(8) .
C6 N1 1.436(7) .
C8 O1 1.251(7) .
C8 N1 1.328(8) .
C8 C9 1.489(8) .
C9 N2 1.354(7) .
C9 C10 1.386(8) .
C10 C11 1.409(10) .
C11 C12 1.377(10) .
C12 C13 1.367(8) .
C13 N2 1.334(7) .
C13 C14 1.514(9) .
C14 O2 1.242(7) .
C14 N3 1.334(7) .
C15 C20 1.373(8) .
C15 C16 1.375(8) .
C15 N3 1.422(7) .
C16 C17 1.374(9) .
C17 C18 1.378(9) .
C18 C19 1.382(9) .
C19 C20 1.387(8) .
C19 C21 1.499(9) 4_566
C21 O7 1.247(8) .
C21 O8 1.254(7) .
C21 C19 1.499(9) 4_565
C22 O10 1.236(8) .
C22 O9 1.270(8) .
C22 C25 1.511(8) 1_455
C23 C28 1.370(9) .
C23 C24 1.376(9) .
C24 C25 1.362(9) .
C25 C26 1.386(8) .
C25 C22 1.511(8) 1_655
C26 C27 1.379(8) .
C27 C28 1.387(8) .
C27 N4 1.417(7) .
C29 O3 1.255(7) .
C29 N4 1.332(8) .
C29 C30 1.499(9) .
C30 N5 1.331(7) .
C30 C31 1.370(9) .
C31 C32 1.385(11) .
C32 C33 1.389(11) .
C33 C34 1.376(9) .
C34 N5 1.343(8) .
C34 C35 1.503(9) .
C35 O4 1.257(8) .
C35 N6 1.314(8) .
C36 C41 1.361(8) .
C36 C37 1.381(9) .
C36 N6 1.428(8) .
C37 C38 1.367(10) .
C38 C39 1.386(10) .
C39 C40 1.393(9) .
C40 C41 1.384(8) .
C40 C42 1.492(9) .
C42 O12 1.234(8) .
C42 O11 1.262(8) .
C43 O17 1.219(9) .
C43 O18 1.269(9) .
C43 C44 1.481(9) 3_667
C44 C49 1.377(9) .
C44 C45 1.397(9) .
C44 C43 1.481(9) 3_667
C45 C46 1.354(10) .
C46 C47 1.412(10) .
C47 C48 1.368(9) .
C48 C49 1.373(8) .
C48 N7 1.421(7) .
C50 O13 1.251(7) .
C50 N7 1.334(7) .
C50 C51 1.493(9) .
C51 N8 1.339(7) .
C51 C52 1.347(9) .
C52 C53 1.414(10) .
C53 C54 1.381(10) .
C54 C55 1.366(8) .
C55 N8 1.343(7) .
C55 C56 1.483(9) .
C56 O14 1.264(7) .
C56 N9 1.336(7) .
C57 C58 1.387(9) .
C57 C62 1.387(8) .
C57 N9 1.417(7) .
C58 C59 1.367(10) .
C59 C60 1.408(10) .
C60 C61 1.366(9) .
C61 C62 1.398(8) .
C61 C63 1.511(9) .
C63 O20 1.223(9) .
C63 O19 1.253(8) .
C64 O21 1.257(8) .
C64 O22 1.270(7) .
C64 C65 1.490(9) 3_666
C64 Cd5 2.719(7) .
C65 C66 1.393(9) .
C65 C70 1.395(8) .
C65 C64 1.490(9) 3_666
C66 C67 1.370(9) .
C67 C68 1.397(9) .
C68 C69 1.377(8) .
C69 C70 1.379(8) .
C69 N10 1.429(7) .
C71 O15 1.240(7) .
C71 N10 1.323(7) .
C71 C72 1.515(8) .
C72 N11 1.342(7) .
C72 C73 1.374(8) .
C73 C74 1.381(10) .
C74 C75 1.384(10) .
C75 C76 1.386(8) .
C76 N11 1.336(7) .
C76 C77 1.511(8) .
C77 O16 1.259(7) .
C77 N12 1.316(7) .
C78 C83 1.376(8) .
C78 C79 1.394(8) .
C78 N12 1.419(7) .
C79 C80 1.379(9) .
C80 C81 1.369(9) .
C81 C82 1.400(9) .
C82 C83 1.391(8) .
C82 C84 1.499(9) .
C84 O23 1.258(8) .
C84 O24 1.268(8) 3_566
N1 Co1 1.949(5) .
N2 Co1 1.843(5) .
N3 Co1 1.970(5) .
N4 Co1 1.955(5) .
N5 Co1 1.852(5) .
N6 Co1 1.949(5) .
N7 Co2 1.952(5) .
N8 Co2 1.855(5) .
N9 Co2 1.964(4) .
N10 Co2 1.949(5) .
N11 Co2 1.840(5) .
N12 Co2 1.952(5) .
O1W Cd1 2.325(5) .
O2W Cd1 2.373(7) .
O3W Cd1 2.353(6) .
O5 Cd3 2.338(4) .
O5 Cd2 2.368(4) .
O4W Cd2 2.316(5) .
O6 Cd1 2.260(5) .
O5W Cd2 2.421(5) .
O7 Cd3 2.254(4) .
O7 Cd2 2.459(4) .
O6W Cd2 2.288(5) .
O8 Cd2 2.448(4) .
O7W Cd3 2.235(6) .
O9 Cd1 2.298(4) .
O8W Cd3 2.276(5) .
O9W Cd3 2.255(8) .
O11 Cd1 2.249(4) .
O10W Cd3 2.234(5) .
O12 Cd2 2.250(5) .
O11W Cd4 2.280(6) .
O12W Cd4 2.459(4) .
O13W Cd4 2.413(5) .
O14W Cd5 2.194(5) .
O15W Cd5 2.298(5) .
O17 Cd4 2.269(5) .
O18 Cd4 2.216(6) 3_567
O19 Cd4 2.323(5) .
O20 Cd4 2.549(6) .
O21 Cd5 2.366(4) .
O22 Cd5 2.367(4) .
O23 Cd5 2.285(5) .
O24 C84 1.268(8) 3_566
O24 Cd5 2.159(5) .
Cd4 O18 2.216(6) 3_567
